data_7155405
loop_
_publ_author_name
'Pereira, Raul'
'Pfeifer, Lukas'
'Fournier, Jean'
'Gouverneur, V\'eronique'
'Cvengro\<s, J\'an'

_publ_section_title
;
 Twisting the ethano-Tr\"oger's base: the bisamide.
;
_journal_issue 3
_journal_name_full 'Organic &amp; biomolecular chemistry'
_journal_page_first 628
_journal_page_last 633
_journal_paper_doi 10.1039/c6ob02359b
_journal_volume 15
_journal_year 2017
_chemical_formula_moiety 'C18 H20 N2 O2'
_chemical_formula_sum 'C18 H20 N2 O2'
_chemical_formula_weight 296.37
_chemical_melting_point 379.5(15)
_space_group_IT_number 14
_symmetry_cell_setting monoclinic
_symmetry_space_group_name_Hall '-P 2ybc'
_symmetry_space_group_name_H-M 'P 1 21/c 1'
_atom_sites_solution_hydrogens difmap
_atom_sites_solution_primary other
_audit_creation_date 2015-04-17
_audit_creation_method CRYSTALS_ver_14.43
_audit_update_record
;
2015-12-11 deposited with the CCDC.
2016-12-06 downloaded from the CCDC.
;
_cell_angle_alpha 90
_cell_angle_beta 97.9329(17)
_cell_angle_gamma 90
_cell_formula_units_Z 4
_cell_length_a 7.3292(1)
_cell_length_b 19.7192(3)
_cell_length_c 10.6272(2)
_cell_measurement_reflns_used 14103
_cell_measurement_temperature 150
_cell_measurement_theta_max 76
_cell_measurement_theta_min 4
_cell_volume 1521.21(4)
_computing_cell_refinement 'CrysAlis, (Oxford Diffraction, 2002)'
_computing_data_collection 'SuperNova, (Oxford Diffraction, 2010)'
_computing_data_reduction 'CrysAlis, (Oxford Diffraction, 2002)'
_computing_molecular_graphics 'CAMERON (Watkin et al., 1996)'
_computing_publication_material 'CRYSTALS (Betteridge et al., 2003)'
_computing_structure_refinement 'CRYSTALS (Betteridge et al., 2003)'
_computing_structure_solution 'Superflip (Palatinus & Chapuis, 2007)'
_diffrn_ambient_temperature 150
_diffrn_measured_fraction_theta_full 0.997
_diffrn_measured_fraction_theta_max 0.997
_diffrn_measurement_device Area
_diffrn_measurement_device_type 'Oxford Diffraction SuperNova'
_diffrn_measurement_method \w
_diffrn_radiation_monochromator graphite
_diffrn_radiation_type 'Cu K\a'
_diffrn_radiation_wavelength 1.54180
_diffrn_reflns_av_R_equivalents 0.024
_diffrn_reflns_limit_h_max 9
_diffrn_reflns_limit_h_min -8
_diffrn_reflns_limit_k_max 24
_diffrn_reflns_limit_k_min -24
_diffrn_reflns_limit_l_max 13
_diffrn_reflns_limit_l_min -13
_diffrn_reflns_number 31065
_diffrn_reflns_theta_full 76.540
_diffrn_reflns_theta_max 76.540
_diffrn_reflns_theta_min 4.484
_diffrn_standards_number 0
_exptl_absorpt_coefficient_mu 0.680
_exptl_absorpt_correction_T_max 0.90
_exptl_absorpt_correction_T_min 0.79
_exptl_absorpt_correction_type multi-scan
_exptl_absorpt_process_details 'CrysAlis, (Oxford Diffraction, 2002)'
_exptl_crystal_colour clear_pale_colourless
_exptl_crystal_density_diffrn 1.294
_exptl_crystal_density_method 'not measured'
_exptl_crystal_description block
_exptl_crystal_F_000 632
_exptl_crystal_size_max 0.22
_exptl_crystal_size_mid 0.18
_exptl_crystal_size_min 0.15
_refine_diff_density_max 0.43
_refine_diff_density_min -0.29
_refine_ls_extinction_method None
_refine_ls_goodness_of_fit_ref 0.9886
_refine_ls_hydrogen_treatment constr
_refine_ls_matrix_type full
_refine_ls_number_parameters 199
_refine_ls_number_reflns 3182
_refine_ls_number_restraints 0
_refine_ls_R_factor_all 0.0557
_refine_ls_R_factor_gt 0.0538
_refine_ls_shift/su_max 0.0002511
_refine_ls_shift/su_mean 0.0000383
_refine_ls_structure_factor_coef Fsqd
_refine_ls_weighting_details
;
 Method= Modified Sheldrick 
 w=1/[\s^2^(F^2^) + ( 0.06P)^2^ + 1.35P] 
 ,where P=(max(Fo^2^,0) + 2Fc^2^)/3 
;
_refine_ls_weighting_scheme calc
_refine_ls_wR_factor_all 0.1376
_refine_ls_wR_factor_gt 0.1358
_refine_ls_wR_factor_ref 0.1376
_reflns_limit_h_max 9
_reflns_limit_h_min -9
_reflns_limit_k_max 24
_reflns_limit_k_min 0
_reflns_limit_l_max 13
_reflns_limit_l_min 0
_reflns_number_gt 3008
_reflns_number_total 3194
_reflns_threshold_expression I>2.0\s(I)
_oxford_diffrn_Wilson_B_factor 2.76
_oxford_diffrn_Wilson_scale 0.02
_oxford_refine_ls_r_factor_ref 0.0557
_oxford_refine_ls_scale 6.5(2)
_oxford_reflns_number_all 3182
_oxford_reflns_threshold_expression_ref I>-3.0\s(I)
_oxford_structure_analysis_title 045lp14
_cod_data_source_file c6ob02359b2.cif
_cod_data_source_block 7a
_cod_depositor_comments
;
The following automatic conversions were performed:

'_chemical_melting_point' value '378-381 K' was changed to
'379.5(15)' - the average value was taken and precision was
estimated.

'_atom_sites_solution_primary' value 'Other' changed to 'other'
according to
/usr/data/users/saulius/crontab/automatic-downloads/rss-feeds/RSC/lib/dictionaries/cif_core.dic
dictionary named 'cif_core.dic' version 2.4.2 from 2011-04-26.

Automatic conversion script
Id: cif_fix_values 4268 2015-11-12 08:31:59Z antanas 

 Adding full bibliography for 7155403--7155407.cif.
;
_cod_original_sg_symbol_H-M 'P 21/c '
_cod_database_code 7155405

loop_
_symmetry_equiv_pos_as_xyz
x,y,z
-x,-y,-z
x,-y+1/2,z+1/2
-x,y+1/2,-z+1/2

loop_
_atom_site_label
_atom_site_type_symbol
_atom_site_fract_x
_atom_site_fract_y
_atom_site_fract_z
_atom_site_U_iso_or_equiv
_atom_site_occupancy
_atom_site_adp_type
_atom_site_refinement_flags_posn
O1 O 0.67237(15) 0.34598(6) 1.02910(13) 0.0352 1.0000 Uani .
C2 C 0.8288(2) 0.36494(8) 1.01028(16) 0.0267 1.0000 Uani .
N3 N 0.84613(17) 0.40066(7) 0.90455(13) 0.0272 1.0000 Uani .
C4 C 0.6822(2) 0.42253(9) 0.82268(17) 0.0304 1.0000 Uani .
C5 C 0.6086(2) 0.38428(9) 0.71851(15) 0.0291 1.0000 Uani .
C6 C 0.4627(2) 0.41220(9) 0.63556(17) 0.0329 1.0000 Uani .
C7 C 0.3913(2) 0.47533(9) 0.6574(2) 0.0386 1.0000 Uani .
C8 C 0.2344(3) 0.50394(12) 0.5644(2) 0.0521 1.0000 Uani .
C9 C 0.4605(3) 0.51114(10) 0.7657(2) 0.0507 1.0000 Uani .
C10 C 0.6066(3) 0.48490(10) 0.8483(2) 0.0466 1.0000 Uani .
C11 C 0.6817(3) 0.31463(10) 0.69783(17) 0.0365 1.0000 Uani .
O12 O 0.59151(17) 0.28764(7) 0.58283(13) 0.0406 1.0000 Uani .
C13 C 1.0217(2) 0.42324(10) 0.86759(18) 0.0360 1.0000 Uani .
C14 C 1.1587(2) 0.36553(11) 0.86566(17) 0.0377 1.0000 Uani .
N15 N 1.25599(18) 0.35108(8) 0.98811(14) 0.0347 1.0000 Uani .
C16 C 1.1787(2) 0.34430(8) 1.09682(16) 0.0271 1.0000 Uani .
C17 C 0.9895(2) 0.35080(8) 1.10989(16) 0.0260 1.0000 Uani .
C18 C 0.9384(2) 0.34150(8) 1.23247(17) 0.0299 1.0000 Uani .
C19 C 1.0606(2) 0.32681(9) 1.33945(17) 0.0337 1.0000 Uani .
C20 C 1.2462(2) 0.31876(9) 1.32371(17) 0.0354 1.0000 Uani .
C21 C 1.3017(2) 0.32728(9) 1.20741(17) 0.0330 1.0000 Uani .
C22 C 0.9993(3) 0.31990(11) 1.46843(19) 0.0453 1.0000 Uani .
H61 H 0.4187 0.3869 0.5623 0.0420 1.0000 Uiso R
H83 H 0.2618 0.5504 0.5402 0.0822 1.0000 Uiso R
H82 H 0.2252 0.4729 0.4864 0.0810 1.0000 Uiso R
H81 H 0.1223 0.5047 0.6023 0.0822 1.0000 Uiso R
H91 H 0.4080 0.5554 0.7871 0.0641 1.0000 Uiso R
H101 H 0.6537 0.5110 0.9238 0.0573 1.0000 Uiso R
H111 H 0.8178 0.3179 0.6958 0.0462 1.0000 Uiso R
H112 H 0.6622 0.2844 0.7718 0.0466 1.0000 Uiso R
H131 H 1.0751 0.4585 0.9265 0.0473 1.0000 Uiso R
H132 H 0.9947 0.4436 0.7817 0.0461 1.0000 Uiso R
H142 H 1.2494 0.3791 0.8097 0.0474 1.0000 Uiso R
H141 H 1.0891 0.3237 0.8304 0.0472 1.0000 Uiso R
H181 H 0.8074 0.3466 1.2418 0.0358 1.0000 Uiso R
H201 H 1.3341 0.3063 1.3955 0.0438 1.0000 Uiso R
H211 H 1.4308 0.3209 1.1968 0.0406 1.0000 Uiso R
H223 H 1.0651 0.2835 1.5178 0.0723 1.0000 Uiso R
H222 H 1.0189 0.3629 1.5164 0.0720 1.0000 Uiso R
H221 H 0.8677 0.3095 1.4559 0.0722 1.0000 Uiso R
H151 H 1.3782 0.3477 0.9952 0.0438 1.0000 Uiso R
H121 H 0.6337 0.2456 0.5708 0.0662 1.0000 Uiso R

loop_
_atom_site_aniso_label
_atom_site_aniso_U_11
_atom_site_aniso_U_22
_atom_site_aniso_U_33
_atom_site_aniso_U_23
_atom_site_aniso_U_13
_atom_site_aniso_U_12
O1 0.0155(5) 0.0413(7) 0.0484(7) 0.0101(6) 0.0036(5) -0.0010(5)
C2 0.0170(7) 0.0266(7) 0.0362(8) -0.0007(6) 0.0029(6) 0.0010(6)
N3 0.0150(6) 0.0324(7) 0.0332(7) 0.0011(6) 0.0001(5) -0.0007(5)
C4 0.0184(7) 0.0329(8) 0.0383(9) 0.0051(7) -0.0016(6) -0.0012(6)
C5 0.0226(8) 0.0350(8) 0.0298(8) 0.0047(7) 0.0042(6) -0.0016(6)
C6 0.0257(8) 0.0405(9) 0.0325(8) 0.0025(7) 0.0041(6) -0.0013(7)
C7 0.0273(9) 0.0353(9) 0.0523(11) 0.0101(8) 0.0021(8) -0.0003(7)
C8 0.0369(10) 0.0537(12) 0.0625(14) 0.0187(10) -0.0040(9) 0.0084(9)
C9 0.0355(10) 0.0313(9) 0.0801(16) -0.0047(10) -0.0105(10) 0.0056(8)
C10 0.0313(10) 0.0378(10) 0.0658(14) -0.0083(9) -0.0106(9) 0.0035(8)
C11 0.0332(9) 0.0431(10) 0.0315(9) -0.0059(7) -0.0015(7) 0.0070(7)
O12 0.0352(7) 0.0444(7) 0.0398(7) -0.0107(6) -0.0031(5) 0.0040(6)
C13 0.0203(8) 0.0449(10) 0.0424(10) 0.0107(8) 0.0024(7) -0.0037(7)
C14 0.0207(8) 0.0589(12) 0.0344(9) 0.0019(8) 0.0069(7) 0.0030(8)
N15 0.0149(6) 0.0530(9) 0.0362(8) 0.0025(7) 0.0034(5) 0.0034(6)
C16 0.0185(7) 0.0285(8) 0.0338(8) -0.0010(6) 0.0020(6) 0.0004(6)
C17 0.0185(7) 0.0253(7) 0.0339(8) 0.0003(6) 0.0026(6) 0.0007(6)
C18 0.0230(8) 0.0280(8) 0.0394(9) 0.0023(7) 0.0073(7) 0.0013(6)
C19 0.0340(9) 0.0314(8) 0.0356(9) 0.0034(7) 0.0049(7) 0.0017(7)
C20 0.0310(9) 0.0366(9) 0.0363(9) 0.0015(7) -0.0035(7) 0.0046(7)
C21 0.0201(8) 0.0384(9) 0.0391(9) -0.0005(7) -0.0011(7) 0.0040(6)
C22 0.0491(11) 0.0504(12) 0.0376(10) 0.0088(9) 0.0103(8) 0.0051(9)

loop_
_atom_type_symbol
_atom_type_scat_dispersion_real
_atom_type_scat_dispersion_imag
_atom_type_scat_Cromer_Mann_a1
_atom_type_scat_Cromer_Mann_b1
_atom_type_scat_Cromer_Mann_a2
_atom_type_scat_Cromer_Mann_b2
_atom_type_scat_Cromer_Mann_a3
_atom_type_scat_Cromer_Mann_b3
_atom_type_scat_Cromer_Mann_a4
_atom_type_scat_Cromer_Mann_b4
_atom_type_scat_Cromer_Mann_c
_atom_type_scat_source
C 0.0181 0.0091 2.3100 20.8439 1.0200 10.2075 1.5886 0.5687 0.8650 51.6512 0.2156 'International Tables Vol C 4.2.6.8 and 6.1.1.4'
H 0.0000 0.0000 0.4930 10.5109 0.3229 26.1257 0.1402 3.1424 0.0408 57.7998 0.0030 'International Tables Vol C 4.2.6.8 and 6.1.1.4'
N 0.0311 0.0180 12.2126 0.0057 3.1322 9.8933 2.0125 28.9975 1.1663 0.5826 -11.5290 'International Tables Vol C 4.2.6.8 and 6.1.1.4'
O 0.0492 0.0322 3.0485 13.2771 2.2868 5.7011 1.5463 0.3239 0.8670 32.9089 0.2508 'International Tables Vol C 4.2.6.8 and 6.1.1.4'

loop_
_geom_angle_atom_site_label_1
_geom_angle_atom_site_label_2
_geom_angle_atom_site_label_3
_geom_angle
_geom_angle_publ_flag
O1 C2 N3 118.98(14) yes
O1 C2 C17 118.77(15) yes
N3 C2 C17 122.14(13) yes
C2 N3 C4 119.42(13) yes
C2 N3 C13 124.72(13) yes
C4 N3 C13 115.77(13) yes
N3 C4 C5 121.16(15) yes
N3 C4 C10 117.75(16) yes
C5 C4 C10 121.01(16) yes
C4 C5 C6 117.92(16) yes
C4 C5 C11 120.45(15) yes
C6 C5 C11 121.62(15) yes
C5 C6 C7 121.44(17) yes
C5 C6 H61 117.1 no
C7 C6 H61 121.4 no
C6 C7 C8 119.70(19) yes
C6 C7 C9 119.68(17) yes
C8 C7 C9 120.60(18) yes
C7 C8 H83 110.8 no
C7 C8 H82 105.3 no
H83 C8 H82 109.8 no
C7 C8 H81 110.3 no
H83 C8 H81 108.2 no
H82 C8 H81 112.5 no
C7 C9 C10 119.83(18) yes
C7 C9 H91 122.0 no
C10 C9 H91 118.2 no
C4 C10 C9 119.97(19) yes
C4 C10 H101 121.5 no
C9 C10 H101 118.5 no
C5 C11 O12 109.72(14) yes
C5 C11 H111 108.7 no
O12 C11 H111 110.7 no
C5 C11 H112 109.5 no
O12 C11 H112 110.5 no
H111 C11 H112 107.6 no
C11 O12 H121 109.9 no
N3 C13 C14 112.48(15) yes
N3 C13 H131 109.4 no
C14 C13 H131 109.5 no
N3 C13 H132 107.3 no
C14 C13 H132 109.8 no
H131 C13 H132 108.2 no
C13 C14 N15 112.70(15) yes
C13 C14 H142 107.8 no
N15 C14 H142 108.1 no
C13 C14 H141 108.3 no
N15 C14 H141 109.7 no
H142 C14 H141 110.1 no
C14 N15 C16 125.51(13) yes
C14 N15 H151 117.6 no
C16 N15 H151 116.8 no
N15 C16 C17 126.94(15) yes
N15 C16 C21 115.78(14) yes
C17 C16 C21 117.27(15) yes
C2 C17 C16 129.18(15) yes
C2 C17 C18 113.11(14) yes
C16 C17 C18 117.69(15) yes
C17 C18 C19 124.20(15) yes
C17 C18 H181 117.7 no
C19 C18 H181 118.1 no
C18 C19 C20 117.14(16) yes
C18 C19 C22 121.90(17) yes
C20 C19 C22 120.97(17) yes
C19 C20 C21 120.67(16) yes
C19 C20 H201 119.3 no
C21 C20 H201 120.0 no
C16 C21 C20 122.99(16) yes
C16 C21 H211 116.7 no
C20 C21 H211 120.3 no
C19 C22 H223 111.6 no
C19 C22 H222 110.6 no
H223 C22 H222 109.1 no
C19 C22 H221 107.9 no
H223 C22 H221 109.0 no
H222 C22 H221 108.7 no

loop_
_geom_bond_atom_site_label_1
_geom_bond_atom_site_label_2
_geom_bond_distance
_geom_bond_publ_flag
O1 C2 1.2484(19) yes
C2 N3 1.347(2) yes
C2 C17 1.497(2) yes
N3 C4 1.448(2) yes
N3 C13 1.466(2) yes
C4 C5 1.386(2) yes
C4 C10 1.391(3) yes
C5 C6 1.401(2) yes
C5 C11 1.502(2) yes
C6 C7 1.383(3) yes
C6 H61 0.944 no
C7 C8 1.518(3) yes
C7 C9 1.385(3) yes
C8 H83 0.980 no
C8 H82 1.026 no
C8 H81 0.964 no
C9 C10 1.388(3) yes
C9 H91 0.994 no
C10 H101 0.976 no
C11 O12 1.411(2) yes
C11 H111 1.002 no
C11 H112 1.012 no
O12 H121 0.899 no
C13 C14 1.520(3) yes
C13 H131 0.980 no
C13 H132 0.992 no
C14 N15 1.424(2) yes
C14 H142 0.988 no
C14 H141 1.014 no
N15 C16 1.362(2) yes
N15 H151 0.891 no
C16 C17 1.419(2) yes
C16 C21 1.419(2) yes
C17 C18 1.416(2) yes
C18 C19 1.377(2) yes
C18 H181 0.984 no
C19 C20 1.402(3) yes
C19 C22 1.506(3) yes
C20 C21 1.364(3) yes
C20 H201 0.961 no
C21 H211 0.976 no
C22 H223 0.976 no
C22 H222 0.989 no
C22 H221 0.976 no

loop_
_geom_hbond_atom_site_label_D
_geom_hbond_atom_site_label_H
_geom_hbond_atom_site_label_A
_geom_hbond_site_symmetry_A
_geom_hbond_angle_DHA
_geom_hbond_distance_DH
_geom_hbond_distance_HA
_geom_hbond_distance_DA
_geom_hbond_publ_flag
C20 H201 O12 1_656 172.39 0.961 2.573 3.527(3) yes
N15 H151 O1 1_655 174.16 0.891 2.137 3.024(3) yes
O12 H121 O1 3_554 168.19 0.899 1.891 2.777(3) yes
